data_1532299
loop_
_publ_author_name
'Troyanov, S.I.'
'Kosterina, E.V.'
'Kemnitz, E.'

_publ_section_title
;
 Synthesis and crystal structure of adducts of alkali metal salts and (H
 F) -(K3 (S O4) (H S O4)) * 2(H F), (Cs H2 P O3) * (H F) and Cs4 (Se O4)
 (H Se O4)2 * (H F) with F - H...O type hydrogen bonds
;
_journal_name_full 'Zhurnal Neorganicheskoi Khimii'
_journal_page_first 1496
_journal_page_last 1502
_journal_volume 46
_journal_year 2001
_chemical_formula_sum 'Cs4 F H3 O12 Se3'
_chemical_name_systematic '(Cs4 (Se O4) (H Se O4)2) (H F)'
_space_group_IT_number 15
_symmetry_space_group_name_Hall '-C 2yc'
_symmetry_space_group_name_H-M 'C 1 2/c 1'
_cell_angle_alpha 90
_cell_angle_beta 107.57
_cell_angle_gamma 90
_cell_formula_units_Z 8
_cell_length_a 25.413
_cell_length_b 12.718
_cell_length_c 10.819
_cell_volume 3333.602
_citation_journal_id_ASTM ZNOKAQ
_cod_data_source_file Troyanov_ZNOKAQ_2001_95.cif
_cod_data_source_block H3Cs4F1O12Se3
_cod_original_formula_sum 'H3 Cs4 F1 O12 Se3'
_cod_database_code 1532299

loop_
_symmetry_equiv_pos_as_xyz
x,y,z
-x,y,-z+1/2
-x,-y,-z
x,-y,z-1/2
x+1/2,y+1/2,z
-x+1/2,y+1/2,-z+1/2
-x+1/2,-y+1/2,-z
x+1/2,-y+1/2,z-1/2

loop_
_atom_site_label
_atom_site_type_symbol
_atom_site_fract_x
_atom_site_fract_y
_atom_site_fract_z
_atom_site_occupancy
_atom_site_U_iso_or_equiv
H3 H+1 0.322 0.37 0.588 1 0.0
O10 O-2 0.4342 0.3725 0.8432 1 0.0
O8 O-2 0.3438 0.1254 0.1293 1 0.0
O11 O-2 0.4278 0.4765 0.6197 1 0.0
O6 O-2 0.4342 0.0238 0.1398 1 0.0
Se2 Se+6 0.4139 0.1306 0.19461 1 0.0
O9 O-2 0.4307 0.2636 0.6244 1 0.0
Cs2 Cs+1 0.53205 0.37931 0.10834 1 0.0
O5 O-2 0.4275 0.1332 0.351 1 0.0
O7 O-2 0.4332 0.2359 0.1352 1 0.0
H2 H+1 0.335 0.165 0.169 1 0.0
F1 F-1 0.3504 0.8703 0.3156 1 0.0
O3 O-2 0.2815 0.3721 0.4162 1 0.0
H1 H+1 0.322 0.891 0.344 1 0.0
Cs3 Cs+1 0.33167 0.37071 0.95067 1 0.0
Se1 Se+6 0.28868 0.35316 0.27293 1 0.0
O2 O-2 0.2823 0.2262 0.2396 1 0.0
O1 O-2 0.2385 0.4143 0.1669 1 0.0
Cs1 Cs+1 0.47049 0.12459 0.89824 1 0.0
O4 O-2 0.3468 0.3965 0.2649 1 0.0
O12 O-2 0.3424 0.3639 0.6533 1 0.0
Se3 Se+6 0.41297 0.36972 0.68609 1 0.0
Cs4 Cs+1 0.32761 0.105 0.50278 1 0.0
